data_7125775
loop_
_publ_author_name
'Lei, Jie'
'Song, Gui-Ting'
'He, Liu-Jun'
'Luo, Ya-Fei'
'Tang, Dian-Yong'
'Lin, Hui-Kuan'
'Frett, Brendan'
'Li, Hong-Yu'
'Chen, Zhong-Zhu'
'Xu, Zhi-Gang'

_publ_section_title
;
 One-pot construction of functionalized aziridines and maleimides via a
 novel pseudo-Knoevenagel cascade reaction.
;
_journal_issue 14
_journal_name_full 'Chemical communications (Cambridge, England)'
_journal_page_first 2194
_journal_page_last 2197
_journal_paper_doi 10.1039/c9cc08220d
_journal_volume 56
_journal_year 2020
_chemical_formula_sum 'C25 H23 Br N2 O3'
_chemical_formula_weight 479.36
_space_group_IT_number 61
_space_group_name_Hall '-P 2ac 2ab'
_space_group_name_H-M_alt 'P b c a'
_symmetry_cell_setting orthorhombic
_symmetry_space_group_name_H-M 'P b c a'
_atom_sites_solution_hydrogens geom
_atom_sites_solution_primary direct
_atom_sites_solution_secondary difmap
_audit_creation_method SHELXL-97
_audit_update_record
;
2018-04-12 deposited with the CCDC.	2019-12-24 downloaded from the CCDC.
;
_cell_angle_alpha 90.00
_cell_angle_beta 90.00
_cell_angle_gamma 90.00
_cell_formula_units_Z 8
_cell_length_a 10.532(6)
_cell_length_b 9.624(5)
_cell_length_c 43.850(2)
_cell_measurement_reflns_used 1600
_cell_measurement_temperature 293(2)
_cell_measurement_theta_max 18.82
_cell_measurement_theta_min 2.68
_cell_volume 4445(3)
_computing_cell_refinement 'Bruker SAINT'
_computing_data_collection 'Bruker APEX2'
_computing_data_reduction 'Bruker SAINT'
_computing_molecular_graphics 'Bruker SHELXTL'
_computing_publication_material 'Bruker SHELXTL'
_computing_structure_refinement 'SHELXL-97 (Sheldrick, 2008)'
_computing_structure_solution 'SHELXS-97 (Sheldrick, 2008)'
_diffrn_ambient_temperature 293(2)
_diffrn_measured_fraction_theta_full 0.999
_diffrn_measured_fraction_theta_max 0.999
_diffrn_measurement_device_type 'Bruker APEX-II CCD'
_diffrn_measurement_method '\f and \w scans'
_diffrn_radiation_monochromator graphite
_diffrn_radiation_source 'fine-focus sealed tube'
_diffrn_radiation_type MoK\a
_diffrn_radiation_wavelength 0.71073
_diffrn_reflns_av_R_equivalents 0.1547
_diffrn_reflns_av_sigmaI/netI 0.1266
_diffrn_reflns_limit_h_max 12
_diffrn_reflns_limit_h_min -12
_diffrn_reflns_limit_k_max 11
_diffrn_reflns_limit_k_min -5
_diffrn_reflns_limit_l_max 52
_diffrn_reflns_limit_l_min -52
_diffrn_reflns_number 20739
_diffrn_reflns_theta_full 25.00
_diffrn_reflns_theta_max 25.00
_diffrn_reflns_theta_min 1.86
_exptl_absorpt_coefficient_mu 1.879
_exptl_absorpt_correction_T_max 0.6937
_exptl_absorpt_correction_T_min 0.6118
_exptl_absorpt_correction_type multi-scan
_exptl_absorpt_process_details SADABS
_exptl_crystal_colour yellow
_exptl_crystal_density_diffrn 1.433
_exptl_crystal_density_method 'not measured'
_exptl_crystal_description block
_exptl_crystal_F_000 1968
_exptl_crystal_size_max 0.29
_exptl_crystal_size_mid 0.25
_exptl_crystal_size_min 0.21
_refine_diff_density_max 0.332
_refine_diff_density_min -0.527
_refine_diff_density_rms 0.080
_refine_ls_extinction_method none
_refine_ls_goodness_of_fit_ref 1.082
_refine_ls_hydrogen_treatment mixed
_refine_ls_matrix_type full
_refine_ls_number_parameters 280
_refine_ls_number_reflns 3916
_refine_ls_number_restraints 0
_refine_ls_restrained_S_all 1.082
_refine_ls_R_factor_all 0.1915
_refine_ls_R_factor_gt 0.0759
_refine_ls_shift/su_max 0.000
_refine_ls_shift/su_mean 0.000
_refine_ls_structure_factor_coef Fsqd
_refine_ls_weighting_details 'calc w=1/[\s^2^(Fo^2^)+(0.0100P)^2^+10.6000P] where P=(Fo^2^+2Fc^2^)/3'
_refine_ls_weighting_scheme calc
_refine_ls_wR_factor_gt 0.1461
_refine_ls_wR_factor_ref 0.1631
_reflns_number_gt 1686
_reflns_number_total 3916
_reflns_threshold_expression >2sigma(I)
_cod_data_source_file c9cc08220d2.cif
_cod_data_source_block a
_cod_depositor_comments
;
The following automatic conversions were performed:

data item '_exptl_absorpt_correction_type' value 'Multi-scan' was
changed to 'multi-scan' in accordance with the
/home/data/users/saulius/crontab/automatic-downloads/rss-feeds/RSC/lib/dictionaries/cif_core.dic
dictionary named 'cif_core.dic' version 2.4.2 last updated on
2011-04-26.

data item '_symmetry_cell_setting' value 'Orthorhombic' was changed
to 'orthorhombic' in accordance with the
/home/data/users/saulius/crontab/automatic-downloads/rss-feeds/RSC/lib/dictionaries/cif_core.dic
dictionary named 'cif_core.dic' version 2.4.2 last updated on
2011-04-26.

Automatic conversion script
Id: cif_fix_values 7556 2019-12-06 15:28:31Z antanas 

 Adding full bibliography for 7125774--7125776.cif.
;
_cod_original_sg_symbol_H-M 'Pbca  '
_cod_database_code 7125775

loop_
_symmetry_equiv_pos_as_xyz
'x, y, z'
'-x+1/2, -y, z+1/2'
'x+1/2, -y+1/2, -z'
'-x, y+1/2, -z+1/2'
'-x, -y, -z'
'x-1/2, y, -z-1/2'
'-x-1/2, y-1/2, z'
'x, -y-1/2, z-1/2'

loop_
_atom_site_label
_atom_site_type_symbol
_atom_site_fract_x
_atom_site_fract_y
_atom_site_fract_z
_atom_site_U_iso_or_equiv
_atom_site_adp_type
_atom_site_occupancy
_atom_site_symmetry_multiplicity
_atom_site_calc_flag
_atom_site_refinement_flags
Br1 Br 0.38297(10) 0.31446(10) 0.02634(2) 0.0902(4) Uani 1 1 d .
O1 O 0.6948(4) 0.3681(5) 0.12645(10) 0.0486(13) Uani 1 1 d .
O2 O 0.3697(6) 0.2035(6) 0.20263(11) 0.0791(16) Uani 1 1 d .
O3 O 0.5351(6) 0.3117(7) 0.22301(13) 0.107(2) Uani 1 1 d .
N1 N 0.4360(5) 0.2625(5) 0.14372(12) 0.0423(14) Uani 1 1 d .
N2 N 0.7314(5) 0.1441(5) 0.11435(12) 0.0457(15) Uani 1 1 d .
H2B H 0.7016 0.0609 0.1144 0.055 Uiso 1 1 calc R
C1 C 0.3794(7) 0.3843(8) 0.06561(16) 0.055(2) Uani 1 1 d .
C2 C 0.3357(7) 0.5181(9) 0.0713(2) 0.066(2) Uani 1 1 d .
H2A H 0.3105 0.5750 0.0552 0.079 Uiso 1 1 calc R
C3 C 0.3301(7) 0.5649(8) 0.1005(2) 0.068(2) Uani 1 1 d .
H3A H 0.3009 0.6546 0.1041 0.081 Uiso 1 1 calc R
C4 C 0.3664(6) 0.4837(7) 0.12473(18) 0.0532(19) Uani 1 1 d .
H4A H 0.3603 0.5172 0.1446 0.064 Uiso 1 1 calc R
C5 C 0.4118(6) 0.3520(7) 0.11922(16) 0.0438(18) Uani 1 1 d .
C6 C 0.4183(6) 0.3026(7) 0.08984(16) 0.0471(18) Uani 1 1 d .
H6A H 0.4491 0.2136 0.0862 0.057 Uiso 1 1 calc R
C7 C 0.5106(6) 0.3093(7) 0.16972(15) 0.0491(18) Uani 1 1 d .
H7A H 0.5505 0.4005 0.1669 0.059 Uiso 1 1 calc R
C8 C 0.5617(6) 0.1972(6) 0.14889(13) 0.0364(15) Uani 1 1 d .
C9 C 0.6667(6) 0.2439(8) 0.12885(15) 0.0393(16) Uani 1 1 d .
C10 C 0.8496(6) 0.1708(7) 0.09851(15) 0.055(2) Uani 1 1 d .
H10A H 0.8784 0.0841 0.0896 0.066 Uiso 1 1 calc R
H10B H 0.9123 0.1983 0.1135 0.066 Uiso 1 1 calc R
C11 C 0.8483(7) 0.2788(6) 0.07378(15) 0.0433(18) Uani 1 1 d .
C12 C 0.9578(7) 0.3540(7) 0.06864(17) 0.060(2) Uani 1 1 d .
H12A H 1.0288 0.3393 0.0808 0.072 Uiso 1 1 calc R
C13 C 0.9623(9) 0.4502(9) 0.0456(2) 0.075(3) Uani 1 1 d .
H13A H 1.0373 0.4984 0.0420 0.090 Uiso 1 1 calc R
C14 C 0.8595(10) 0.4762(9) 0.0281(2) 0.080(3) Uani 1 1 d .
H14A H 0.8635 0.5432 0.0128 0.096 Uiso 1 1 calc R
C15 C 0.7495(9) 0.4036(8) 0.03283(17) 0.069(2) Uani 1 1 d .
H15A H 0.6783 0.4203 0.0209 0.082 Uiso 1 1 calc R
C16 C 0.7461(7) 0.3044(8) 0.05590(16) 0.059(2) Uani 1 1 d .
H16A H 0.6718 0.2544 0.0591 0.071 Uiso 1 1 calc R
C17 C 0.5556(6) 0.0488(6) 0.15972(14) 0.0376(16) Uani 1 1 d .
C18 C 0.6491(7) -0.0003(7) 0.17915(14) 0.0483(18) Uani 1 1 d .
H18A H 0.7174 0.0564 0.1842 0.058 Uiso 1 1 calc R
C19 C 0.6416(8) -0.1324(8) 0.19095(16) 0.063(2) Uani 1 1 d .
H19A H 0.7049 -0.1654 0.2038 0.076 Uiso 1 1 calc R
C20 C 0.5386(9) -0.2165(8) 0.18348(19) 0.071(2) Uani 1 1 d .
H20A H 0.5317 -0.3052 0.1917 0.085 Uiso 1 1 calc R
C21 C 0.4486(8) -0.1684(8) 0.16419(18) 0.071(2) Uani 1 1 d .
H21A H 0.3810 -0.2254 0.1587 0.086 Uiso 1 1 calc R
C22 C 0.4563(7) -0.0367(7) 0.15264(16) 0.0511(19) Uani 1 1 d .
H22A H 0.3927 -0.0047 0.1397 0.061 Uiso 1 1 calc R
C23 C 0.4748(9) 0.2784(8) 0.20109(19) 0.062(2) Uani 1 1 d .
C24 C 0.3340(11) 0.1489(13) 0.2325(2) 0.124(4) Uani 1 1 d .
H24A H 0.4070 0.1045 0.2418 0.149 Uiso 1 1 calc R
H24B H 0.3079 0.2250 0.2455 0.149 Uiso 1 1 calc R
C25 C 0.2366(15) 0.0544(14) 0.2302(3) 0.167(6) Uani 1 1 d .
H25A H 0.2163 0.0192 0.2501 0.250 Uiso 1 1 calc R
H25B H 0.2622 -0.0210 0.2172 0.250 Uiso 1 1 calc R
H25C H 0.1633 0.0990 0.2216 0.250 Uiso 1 1 calc R

loop_
_atom_site_aniso_label
_atom_site_aniso_U_11
_atom_site_aniso_U_22
_atom_site_aniso_U_33
_atom_site_aniso_U_23
_atom_site_aniso_U_13
_atom_site_aniso_U_12
Br1 0.1140(8) 0.0856(7) 0.0710(6) 0.0212(6) -0.0276(6) 0.0012(6)
O1 0.052(3) 0.024(3) 0.069(3) 0.007(2) 0.002(2) -0.004(2)
O2 0.100(5) 0.081(4) 0.056(3) -0.003(3) 0.019(3) -0.021(4)
O3 0.116(5) 0.146(6) 0.059(4) -0.029(4) -0.001(4) -0.021(5)
N1 0.041(4) 0.034(3) 0.052(4) 0.000(3) 0.009(3) 0.007(3)
N2 0.046(4) 0.025(3) 0.066(4) 0.003(3) 0.015(3) 0.002(3)
C1 0.048(5) 0.055(5) 0.063(5) 0.024(4) -0.019(4) -0.006(4)
C2 0.041(5) 0.053(6) 0.102(7) 0.026(5) -0.017(5) 0.004(4)
C3 0.036(5) 0.036(5) 0.131(8) 0.012(6) -0.002(5) 0.014(4)
C4 0.031(4) 0.041(4) 0.088(6) 0.005(4) 0.003(4) 0.009(4)
C5 0.035(4) 0.038(4) 0.059(5) 0.008(4) -0.012(4) -0.001(3)
C6 0.036(4) 0.038(4) 0.067(5) 0.011(4) -0.014(4) -0.001(4)
C7 0.053(5) 0.038(4) 0.057(5) 0.002(4) 0.011(4) 0.011(4)
C8 0.040(4) 0.029(4) 0.041(4) 0.004(3) -0.003(3) 0.004(3)
C9 0.035(4) 0.038(4) 0.045(4) 0.011(4) -0.002(3) -0.003(4)
C10 0.053(5) 0.052(5) 0.060(4) 0.020(4) 0.017(4) 0.008(4)
C11 0.047(5) 0.031(4) 0.052(4) 0.015(3) 0.006(4) 0.007(4)
C12 0.057(5) 0.055(5) 0.067(5) 0.017(4) 0.005(4) -0.008(4)
C13 0.083(7) 0.066(6) 0.076(6) 0.007(5) 0.026(6) -0.012(6)
C14 0.098(8) 0.075(6) 0.067(6) 0.021(5) 0.020(6) -0.015(6)
C15 0.074(6) 0.067(6) 0.065(5) 0.012(5) 0.002(5) 0.011(5)
C16 0.061(5) 0.051(5) 0.065(5) 0.012(4) 0.007(4) -0.008(5)
C17 0.042(4) 0.030(4) 0.041(4) 0.009(3) 0.006(3) -0.003(3)
C18 0.055(5) 0.045(4) 0.045(4) 0.008(4) -0.005(4) -0.005(4)
C19 0.080(6) 0.052(5) 0.056(5) 0.021(4) 0.005(4) 0.016(5)
C20 0.083(6) 0.041(5) 0.087(6) 0.018(5) -0.001(5) -0.014(5)
C21 0.083(6) 0.042(5) 0.089(6) 0.007(5) -0.011(5) -0.027(5)
C22 0.050(5) 0.034(4) 0.070(5) 0.005(4) -0.003(4) -0.008(4)
C23 0.069(6) 0.058(6) 0.059(6) -0.013(5) 0.009(5) 0.001(5)
C24 0.148(11) 0.165(12) 0.059(6) -0.010(7) 0.035(6) -0.058(9)
C25 0.196(15) 0.183(14) 0.122(10) 0.041(10) 0.033(10) -0.059(12)

loop_
_atom_type_symbol
_atom_type_description
_atom_type_scat_dispersion_real
_atom_type_scat_dispersion_imag
_atom_type_scat_source
C C 0.0033 0.0016 'International Tables Vol C Tables 4.2.6.8 and 6.1.1.4'
H H 0.0000 0.0000 'International Tables Vol C Tables 4.2.6.8 and 6.1.1.4'
Br Br -0.2901 2.4595 'International Tables Vol C Tables 4.2.6.8 and 6.1.1.4'
N N 0.0061 0.0033 'International Tables Vol C Tables 4.2.6.8 and 6.1.1.4'
O O 0.0106 0.0060 'International Tables Vol C Tables 4.2.6.8 and 6.1.1.4'

loop_
_geom_angle_atom_site_label_1
_geom_angle_atom_site_label_2
_geom_angle_atom_site_label_3
_geom_angle
C23 O2 C24 117.3(7)
C5 N1 C7 120.6(5)
C5 N1 C8 122.7(5)
C7 N1 C8 61.9(4)
C9 N2 C10 122.5(6)
C9 N2 H2B 118.7
C10 N2 H2B 118.7
C6 C1 C2 119.2(7)
C6 C1 Br1 120.1(6)
C2 C1 Br1 120.6(6)
C3 C2 C1 119.3(7)
C3 C2 H2A 120.3
C1 C2 H2A 120.3
C2 C3 C4 121.9(7)
C2 C3 H3A 119.0
C4 C3 H3A 119.0
C3 C4 C5 119.0(7)
C3 C4 H4A 120.5
C5 C4 H4A 120.5
C6 C5 C4 120.0(7)
C6 C5 N1 119.8(6)
C4 C5 N1 119.7(7)
C5 C6 C1 120.5(7)
C5 C6 H6A 119.7
C1 C6 H6A 119.7
N1 C7 C23 122.4(7)
N1 C7 C8 59.9(4)
C23 C7 C8 121.1(6)
N1 C7 H7A 114.3
C23 C7 H7A 114.3
C8 C7 H7A 114.3
N1 C8 C9 116.6(5)
N1 C8 C17 114.3(5)
C9 C8 C17 120.4(5)
N1 C8 C7 58.2(4)
C9 C8 C7 114.0(5)
C17 C8 C7 118.1(5)
O1 C9 N2 122.2(6)
O1 C9 C8 121.5(6)
N2 C9 C8 116.3(6)
N2 C10 C11 117.5(6)
N2 C10 H10A 107.9
C11 C10 H10A 107.9
N2 C10 H10B 107.9
C11 C10 H10B 107.9
H10A C10 H10B 107.2
C16 C11 C12 118.3(6)
C16 C11 C10 123.4(7)
C12 C11 C10 118.2(6)
C13 C12 C11 120.2(8)
C13 C12 H12A 119.9
C11 C12 H12A 119.9
C14 C13 C12 121.2(8)
C14 C13 H13A 119.4
C12 C13 H13A 119.4
C13 C14 C15 119.7(8)
C13 C14 H14A 120.2
C15 C14 H14A 120.2
C14 C15 C16 118.9(8)
C14 C15 H15A 120.5
C16 C15 H15A 120.5
C11 C16 C15 121.7(7)
C11 C16 H16A 119.2
C15 C16 H16A 119.2
C22 C17 C18 118.6(6)
C22 C17 C8 122.2(6)
C18 C17 C8 119.1(6)
C19 C18 C17 120.4(7)
C19 C18 H18A 119.8
C17 C18 H18A 119.8
C18 C19 C20 119.6(7)
C18 C19 H19A 120.2
C20 C19 H19A 120.2
C21 C20 C19 119.6(7)
C21 C20 H20A 120.2
C19 C20 H20A 120.2
C20 C21 C22 120.5(7)
C20 C21 H21A 119.7
C22 C21 H21A 119.7
C17 C22 C21 121.3(7)
C17 C22 H22A 119.4
C21 C22 H22A 119.4
O3 C23 O2 123.3(8)
O3 C23 C7 124.5(8)
O2 C23 C7 112.1(7)
C25 C24 O2 111.5(9)
C25 C24 H24A 109.3
O2 C24 H24A 109.3
C25 C24 H24B 109.3
O2 C24 H24B 109.3
H24A C24 H24B 108.0
C24 C25 H25A 109.5
C24 C25 H25B 109.5
H25A C25 H25B 109.5
C24 C25 H25C 109.5
H25A C25 H25C 109.5
H25B C25 H25C 109.5

loop_
_geom_bond_atom_site_label_1
_geom_bond_atom_site_label_2
_geom_bond_distance
Br1 C1 1.849(7)
O1 C9 1.236(7)
O2 C23 1.322(9)
O2 C24 1.459(10)
O3 C23 1.196(9)
N1 C5 1.400(8)
N1 C7 1.456(8)
N1 C8 1.483(7)
N2 C9 1.338(7)
N2 C10 1.449(7)
N2 H2B 0.8600
C1 C6 1.384(8)
C1 C2 1.389(10)
C2 C3 1.359(11)
C2 H2A 0.9300
C3 C4 1.375(10)
C3 H3A 0.9300
C4 C5 1.376(9)
C4 H4A 0.9300
C5 C6 1.375(9)
C6 H6A 0.9300
C7 C23 1.457(9)
C7 C8 1.512(8)
C7 H7A 0.9800
C8 C9 1.483(8)
C8 C17 1.506(8)
C10 C11 1.502(8)
C10 H10A 0.9700
C10 H10B 0.9700
C11 C16 1.354(9)
C11 C12 1.380(9)
C12 C13 1.371(10)
C12 H12A 0.9300
C13 C14 1.352(11)
C13 H13A 0.9300
C14 C15 1.369(11)
C14 H14A 0.9300
C15 C16 1.391(9)
C15 H15A 0.9300
C16 H16A 0.9300
C17 C22 1.366(8)
C17 C18 1.386(9)
C18 C19 1.375(9)
C18 H18A 0.9300
C19 C20 1.392(10)
C19 H19A 0.9300
C20 C21 1.352(10)
C20 H20A 0.9300
C21 C22 1.368(9)
C21 H21A 0.9300
C22 H22A 0.9300
C24 C25 1.374(13)
C24 H24A 0.9700
C24 H24B 0.9700
C25 H25A 0.9600
C25 H25B 0.9600
C25 H25C 0.9600
